data_7020794
loop_
_publ_author_name
'Beck, Robert'
'Shoshani, Manar'
'Krasinkiewicz, Jonathan'
'Hatnean, Jillian A.'
'Johnson, Samuel A.'

_publ_section_title
;
 Synthesis and chemistry of bis(triisopropylphosphine) nickel(i) and
 nickel(0) precursors.
;
_journal_issue 5
_journal_name_full 'Dalton transactions (Cambridge, England : 2003)'
_journal_page_first 1461
_journal_page_last 1475
_journal_paper_doi 10.1039/c2dt32008h
_journal_volume 42
_journal_year 2013
_chemical_formula_moiety 'C20 H46 Ni P2'
_chemical_formula_sum 'C20 H46 Ni P2'
_chemical_formula_weight 407.22
_chemical_name_systematic
;
?
;
_space_group_crystal_system monoclinic
_space_group_IT_number 14
_space_group_name_Hall '-P 2ybc'
_space_group_name_H-M_alt 'P 1 21/c 1'
_symmetry_space_group_name_Hall '-P 2ybc'
_symmetry_space_group_name_H-M 'P 1 21/c 1'
_atom_sites_solution_hydrogens geom
_atom_sites_solution_primary direct
_atom_sites_solution_secondary difmap
_audit_creation_date 2011-05-27
_audit_creation_method
;
Olex2 1.1
(compiled 2011.02.15 svn.r1672, GUI svn.r3494)
;
_cell_angle_alpha 90.00
_cell_angle_beta 116.221(2)
_cell_angle_gamma 90.00
_cell_formula_units_Z 4
_cell_length_a 11.7420(3)
_cell_length_b 13.3060(4)
_cell_length_c 16.8905(3)
_cell_measurement_reflns_used 4034
_cell_measurement_temperature 173.0
_cell_measurement_theta_max 27.08
_cell_measurement_theta_min 2.18
_cell_volume 2367.40(11)
_computing_cell_refinement 'Bruker SMART'
_computing_data_collection 'Bruker SMART'
_computing_data_reduction 'Bruker SAINT'
_computing_molecular_graphics
;
O. V. Dolomanov, L. J. Bourhis, R. J. Gildea, J. A. K. Howard and H. Puschmann,
OLEX2: a complete structure solution, refinement and analysis program.
J. Appl. Cryst. (2009). 42, 339-341.
;
_computing_publication_material
;
O. V. Dolomanov, L. J. Bourhis, R. J. Gildea, J. A. K. Howard and H. Puschmann,
OLEX2: a complete structure solution, refinement and analysis program.
J. Appl. Cryst. (2009). 42, 339-341.
;
_computing_structure_refinement 'SHELXL-97 (Sheldrick, 2008)'
_computing_structure_solution 'SHELXS-97 (Sheldrick, 2008)'
_diffrn_ambient_temperature 173.0
_diffrn_measured_fraction_theta_full 0.998
_diffrn_measured_fraction_theta_max 0.998
_diffrn_measurement_device_type 'Bruker APEX-II CCD'
_diffrn_measurement_method '\w scans'
_diffrn_radiation_monochromator graphite
_diffrn_radiation_type MoK\a
_diffrn_radiation_wavelength 0.71073
_diffrn_reflns_av_R_equivalents 0.0202
_diffrn_reflns_av_unetI/netI 0.0141
_diffrn_reflns_limit_h_max 14
_diffrn_reflns_limit_h_min -14
_diffrn_reflns_limit_k_max 16
_diffrn_reflns_limit_k_min -16
_diffrn_reflns_limit_l_max 21
_diffrn_reflns_limit_l_min -21
_diffrn_reflns_number 25356
_diffrn_reflns_theta_full 26.73
_diffrn_reflns_theta_max 26.73
_diffrn_reflns_theta_min 2.04
_diffrn_source 'fine-focus sealed tube'
_diffrn_standards_number 0
_exptl_absorpt_coefficient_mu 0.954
_exptl_absorpt_correction_T_max 0.8941
_exptl_absorpt_correction_T_min 0.7963
_exptl_absorpt_correction_type multi-scan
_exptl_absorpt_process_details 'SADABS, BRUKER 2003'
_exptl_crystal_colour yellow
_exptl_crystal_colour_primary yellow
_exptl_crystal_density_diffrn 1.143
_exptl_crystal_density_method 'not measured'
_exptl_crystal_description block
_exptl_crystal_F_000 896
_exptl_crystal_size_max 0.25
_exptl_crystal_size_mid 0.21
_exptl_crystal_size_min 0.12
_refine_diff_density_max 0.503
_refine_diff_density_min -0.306
_refine_diff_density_rms 0.066
_refine_ls_extinction_method none
_refine_ls_goodness_of_fit_ref 1.069
_refine_ls_hydrogen_treatment mixed
_refine_ls_matrix_type full
_refine_ls_number_parameters 236
_refine_ls_number_reflns 5017
_refine_ls_number_restraints 0
_refine_ls_restrained_S_all 1.069
_refine_ls_R_factor_all 0.0299
_refine_ls_R_factor_gt 0.0274
_refine_ls_shift/su_max 0.002
_refine_ls_shift/su_mean 0.000
_refine_ls_structure_factor_coef Fsqd
_refine_ls_weighting_details 'calc w=1/[\s^2^(Fo^2^)+(0.0442P)^2^+0.6442P] where P=(Fo^2^+2Fc^2^)/3'
_refine_ls_weighting_scheme calc
_refine_ls_wR_factor_gt 0.0729
_refine_ls_wR_factor_ref 0.0751
_reflns_number_gt 4623
_reflns_number_total 5017
_reflns_threshold_expression >2sigma(I)
_cod_data_source_file c2dt32008h.txt
_cod_data_source_block rbk1_2
_cod_original_cell_volume 2367.40(10)
_cod_database_code 7020794

loop_
_space_group_symop_id
_space_group_symop_operation_xyz
1 'x, y, z'
2 '-x, y+1/2, -z+1/2'
3 '-x, -y, -z'
4 'x, -y-1/2, z-1/2'

loop_
_atom_site_label
_atom_site_type_symbol
_atom_site_fract_x
_atom_site_fract_y
_atom_site_fract_z
_atom_site_U_iso_or_equiv
_atom_site_adp_type
_atom_site_occupancy
_atom_site_symmetry_multiplicity
_atom_site_calc_flag
_atom_site_refinement_flags
Ni1 Ni 0.782300(15) 0.134740(12) 0.772089(10) 0.02441(7) Uani 1 1 d .
P1 P 0.94544(3) 0.22753(2) 0.85324(2) 0.02230(8) Uani 1 1 d .
P2 P 0.61105(3) 0.20621(3) 0.67381(2) 0.02353(9) Uani 1 1 d .
C1 C 0.7296(2) -0.00812(13) 0.75627(14) 0.0470(4) Uani 1 1 d .
C2 C 0.85310(19) 0.00223(12) 0.82126(13) 0.0477(4) Uani 1 1 d .
C3 C 1.00741(12) 0.18628(11) 0.97020(8) 0.0273(3) Uani 1 1 d .
H3 H 1.0377 0.1159 0.9707 0.033 Uiso 1 1 calc R
C4 C 0.90188(14) 0.17665(13) 0.99965(10) 0.0369(3) Uani 1 1 d .
H4A H 0.9316 0.1348 1.0528 0.055 Uiso 1 1 calc R
H4B H 0.8271 0.1455 0.9524 0.055 Uiso 1 1 calc R
H4C H 0.8794 0.2435 1.0126 0.055 Uiso 1 1 calc R
C5 C 1.12214(14) 0.24170(14) 1.03938(9) 0.0396(4) Uani 1 1 d .
H5A H 1.0964 0.3090 1.0486 0.059 Uiso 1 1 calc R
H5B H 1.1880 0.2473 1.0188 0.059 Uiso 1 1 calc R
H5C H 1.1557 0.2043 1.0951 0.059 Uiso 1 1 calc R
C6 C 0.92765(14) 0.36759(10) 0.85030(10) 0.0309(3) Uani 1 1 d .
H6 H 0.8797 0.3850 0.7864 0.037 Uiso 1 1 calc R
C7 C 0.84165(16) 0.39992(13) 0.89203(11) 0.0429(4) Uani 1 1 d .
H7A H 0.8890 0.3965 0.9564 0.064 Uiso 1 1 calc R
H7B H 0.7680 0.3550 0.8722 0.064 Uiso 1 1 calc R
H7C H 0.8127 0.4690 0.8743 0.064 Uiso 1 1 calc R
C8 C 1.04742(16) 0.43367(12) 0.88491(11) 0.0438(4) Uani 1 1 d .
H8A H 1.0227 0.5047 0.8769 0.066 Uiso 1 1 calc R
H8B H 1.0964 0.4184 0.8521 0.066 Uiso 1 1 calc R
H8C H 1.0994 0.4200 0.9478 0.066 Uiso 1 1 calc R
C9 C 1.14893(18) 0.11125(15) 0.85266(13) 0.0489(4) Uani 1 1 d .
H9A H 1.0887 0.0616 0.8136 0.073 Uiso 1 1 calc R
H9B H 1.1718 0.0939 0.9142 0.073 Uiso 1 1 calc R
H9C H 1.2254 0.1115 0.8432 0.073 Uiso 1 1 calc R
C10 C 1.08814(13) 0.21490(12) 0.83251(9) 0.0307(3) Uani 1 1 d .
H10 H 1.1529 0.2645 0.8711 0.037 Uiso 1 1 calc R
C11 C 1.05263(17) 0.24250(14) 0.73652(11) 0.0433(4) Uani 1 1 d .
H11A H 1.1284 0.2392 0.7262 0.065 Uiso 1 1 calc R
H11B H 1.0179 0.3108 0.7247 0.065 Uiso 1 1 calc R
H11C H 0.9888 0.1952 0.6972 0.065 Uiso 1 1 calc R
C12 C 0.61336(13) 0.34236(11) 0.64626(9) 0.0300(3) Uani 1 1 d .
H12 H 0.6583 0.3770 0.7045 0.036 Uiso 1 1 calc R
C13 C 0.69750(17) 0.35872(12) 0.59978(11) 0.0398(4) Uani 1 1 d .
H13A H 0.6518 0.3377 0.5380 0.060 Uiso 1 1 calc R
H13B H 0.7753 0.3189 0.6291 0.060 Uiso 1 1 calc R
H13C H 0.7195 0.4301 0.6023 0.060 Uiso 1 1 calc R
C14 C 0.48753(16) 0.39950(13) 0.59779(11) 0.0438(4) Uani 1 1 d .
H14A H 0.5052 0.4703 0.5916 0.066 Uiso 1 1 calc R
H14B H 0.4382 0.3946 0.6317 0.066 Uiso 1 1 calc R
H14C H 0.4389 0.3700 0.5392 0.066 Uiso 1 1 calc R
C15 C 0.47101(13) 0.20353(12) 0.69825(9) 0.0329(3) Uani 1 1 d .
H15 H 0.4009 0.2416 0.6503 0.040 Uiso 1 1 calc R
C16 C 0.42183(19) 0.09843(16) 0.70097(15) 0.0572(5) Uani 1 1 d .
H16A H 0.4883 0.0595 0.7480 0.086 Uiso 1 1 calc R
H16B H 0.3983 0.0651 0.6441 0.086 Uiso 1 1 calc R
H16C H 0.3472 0.1030 0.7125 0.086 Uiso 1 1 calc R
C17 C 0.50328(16) 0.25833(15) 0.78518(11) 0.0468(4) Uani 1 1 d .
H17A H 0.4273 0.2623 0.7952 0.070 Uiso 1 1 calc R
H17B H 0.5332 0.3263 0.7822 0.070 Uiso 1 1 calc R
H17C H 0.5700 0.2215 0.8338 0.070 Uiso 1 1 calc R
C18 C 0.55355(13) 0.13403(10) 0.56817(9) 0.0287(3) Uani 1 1 d .
H18 H 0.5308 0.0661 0.5822 0.034 Uiso 1 1 calc R
C19 C 0.43402(15) 0.17123(14) 0.48959(10) 0.0414(4) Uani 1 1 d .
H19A H 0.4524 0.2346 0.4680 0.062 Uiso 1 1 calc R
H19B H 0.3666 0.1821 0.5080 0.062 Uiso 1 1 calc R
H19C H 0.4062 0.1209 0.4424 0.062 Uiso 1 1 calc R
C20 C 0.66024(15) 0.11486(12) 0.54114(11) 0.0382(3) Uani 1 1 d .
H20A H 0.6349 0.0609 0.4972 0.057 Uiso 1 1 calc R
H20B H 0.7376 0.0951 0.5931 0.057 Uiso 1 1 calc R
H20C H 0.6764 0.1763 0.5158 0.057 Uiso 1 1 calc R
H1A H 0.718(2) -0.0329(18) 0.7035(16) 0.064(7) Uiso 1 1 d .
H1B H 0.668(2) -0.0156(16) 0.7697(14) 0.055(6) Uiso 1 1 d .
H2A H 0.922(2) -0.0157(17) 0.8079(14) 0.063(6) Uiso 1 1 d .
H2B H 0.870(2) -0.0002(18) 0.8830(17) 0.078(7) Uiso 1 1 d .

loop_
_atom_site_aniso_label
_atom_site_aniso_U_11
_atom_site_aniso_U_22
_atom_site_aniso_U_33
_atom_site_aniso_U_23
_atom_site_aniso_U_13
_atom_site_aniso_U_12
Ni1 0.02354(11) 0.02213(11) 0.02232(10) -0.00041(6) 0.00535(8) -0.00095(6)
P1 0.02056(16) 0.02460(17) 0.01858(16) -0.00114(12) 0.00575(13) 0.00066(12)
P2 0.01989(16) 0.02652(18) 0.02126(16) -0.00110(12) 0.00643(13) -0.00149(12)
C1 0.0518(11) 0.0292(8) 0.0523(11) -0.0041(7) 0.0159(8) -0.0115(7)
C2 0.0561(11) 0.0240(8) 0.0449(10) 0.0038(7) 0.0059(8) 0.0043(7)
C3 0.0237(6) 0.0363(7) 0.0197(6) 0.0012(5) 0.0076(5) 0.0005(5)
C4 0.0317(7) 0.0526(9) 0.0287(7) 0.0043(6) 0.0155(6) 0.0014(7)
C5 0.0310(8) 0.0593(10) 0.0213(7) 0.0002(6) 0.0050(6) -0.0078(7)
C6 0.0319(7) 0.0252(7) 0.0266(7) -0.0032(5) 0.0047(6) -0.0004(5)
C7 0.0425(9) 0.0349(8) 0.0453(9) -0.0070(7) 0.0140(7) 0.0100(7)
C8 0.0459(9) 0.0332(8) 0.0414(9) -0.0052(7) 0.0094(7) -0.0116(7)
C9 0.0455(10) 0.0584(11) 0.0525(10) 0.0109(9) 0.0305(8) 0.0208(8)
C10 0.0261(7) 0.0415(8) 0.0258(7) 0.0013(6) 0.0125(5) 0.0015(6)
C11 0.0451(9) 0.0584(11) 0.0322(8) 0.0064(7) 0.0223(7) 0.0017(8)
C12 0.0312(7) 0.0267(7) 0.0266(7) -0.0009(5) 0.0078(6) 0.0014(5)
C13 0.0451(9) 0.0329(8) 0.0427(9) 0.0024(6) 0.0207(7) -0.0069(6)
C14 0.0436(9) 0.0384(9) 0.0403(9) 0.0030(7) 0.0103(7) 0.0118(7)
C15 0.0239(7) 0.0462(9) 0.0287(7) -0.0016(6) 0.0116(6) -0.0015(6)
C16 0.0527(11) 0.0636(12) 0.0722(13) -0.0094(10) 0.0429(10) -0.0204(9)
C17 0.0389(9) 0.0685(12) 0.0379(9) -0.0096(8) 0.0214(7) 0.0014(8)
C18 0.0271(7) 0.0314(7) 0.0248(7) -0.0052(5) 0.0089(5) -0.0034(5)
C19 0.0344(8) 0.0535(10) 0.0268(7) -0.0078(7) 0.0049(6) 0.0007(7)
C20 0.0388(8) 0.0406(8) 0.0393(8) -0.0106(7) 0.0209(7) -0.0024(7)

loop_
_atom_type_symbol
_atom_type_description
_atom_type_scat_dispersion_real
_atom_type_scat_dispersion_imag
_atom_type_scat_source
C C 0.0033 0.0016 'International Tables Vol C Tables 4.2.6.8 and 6.1.1.4'
H H 0.0000 0.0000 'International Tables Vol C Tables 4.2.6.8 and 6.1.1.4'
Ni Ni 0.3393 1.1124 'International Tables Vol C Tables 4.2.6.8 and 6.1.1.4'
P P 0.1023 0.0942 'International Tables Vol C Tables 4.2.6.8 and 6.1.1.4'

loop_
_geom_angle_atom_site_label_1
_geom_angle_atom_site_label_2
_geom_angle_atom_site_label_3
_geom_angle
P1 Ni1 P2 119.359(15)
C1 Ni1 P1 139.81(6)
C1 Ni1 P2 100.83(6)
C2 Ni1 P1 98.74(6)
C2 Ni1 P2 141.90(6)
C2 Ni1 C1 41.07(8)
C3 P1 Ni1 108.86(5)
C3 P1 C6 107.95(7)
C3 P1 C10 102.15(6)
C6 P1 Ni1 119.34(5)
C10 P1 Ni1 116.34(5)
C10 P1 C6 100.58(7)
C12 P2 Ni1 120.08(5)
C15 P2 Ni1 115.47(5)
C15 P2 C12 100.63(7)
C15 P2 C18 102.68(6)
C18 P2 Ni1 108.98(5)
C18 P2 C12 107.35(6)
Ni1 C1 H1A 112.8(15)
Ni1 C1 H1B 109.1(15)
C2 C1 Ni1 69.05(10)
C2 C1 H1A 118.2(15)
C2 C1 H1B 120.9(15)
H1A C1 H1B 116(2)
Ni1 C2 H2A 111.4(13)
Ni1 C2 H2B 109.3(14)
C1 C2 Ni1 69.88(10)
C1 C2 H2A 119.1(14)
C1 C2 H2B 119.5(15)
H2A C2 H2B 117(2)
P1 C3 H3 104.8
C4 C3 P1 112.12(9)
C4 C3 H3 104.8
C5 C3 P1 117.95(10)
C5 C3 H3 104.8
C5 C3 C4 111.03(12)
C3 C4 H4A 109.5
C3 C4 H4B 109.5
C3 C4 H4C 109.5
H4A C4 H4B 109.5
H4A C4 H4C 109.5
H4B C4 H4C 109.5
C3 C5 H5A 109.5
C3 C5 H5B 109.5
C3 C5 H5C 109.5
H5A C5 H5B 109.5
H5A C5 H5C 109.5
H5B C5 H5C 109.5
P1 C6 H6 105.2
C7 C6 P1 110.91(11)
C7 C6 H6 105.2
C7 C6 C8 110.10(13)
C8 C6 P1 119.08(11)
C8 C6 H6 105.2
C6 C7 H7A 109.5
C6 C7 H7B 109.5
C6 C7 H7C 109.5
H7A C7 H7B 109.5
H7A C7 H7C 109.5
H7B C7 H7C 109.5
C6 C8 H8A 109.5
C6 C8 H8B 109.5
C6 C8 H8C 109.5
H8A C8 H8B 109.5
H8A C8 H8C 109.5
H8B C8 H8C 109.5
H9A C9 H9B 109.5
H9A C9 H9C 109.5
H9B C9 H9C 109.5
C10 C9 H9A 109.5
C10 C9 H9B 109.5
C10 C9 H9C 109.5
P1 C10 H10 107.8
C9 C10 P1 114.30(11)
C9 C10 H10 107.8
C9 C10 C11 109.64(13)
C11 C10 P1 109.31(10)
C11 C10 H10 107.8
C10 C11 H11A 109.5
C10 C11 H11B 109.5
C10 C11 H11C 109.5
H11A C11 H11B 109.5
H11A C11 H11C 109.5
H11B C11 H11C 109.5
P2 C12 H12 105.1
C13 C12 P2 110.47(10)
C13 C12 H12 105.1
C13 C12 C14 110.14(13)
C14 C12 P2 119.64(11)
C14 C12 H12 105.1
C12 C13 H13A 109.5
C12 C13 H13B 109.5
C12 C13 H13C 109.5
H13A C13 H13B 109.5
H13A C13 H13C 109.5
H13B C13 H13C 109.5
C12 C14 H14A 109.5
C12 C14 H14B 109.5
C12 C14 H14C 109.5
H14A C14 H14B 109.5
H14A C14 H14C 109.5
H14B C14 H14C 109.5
P2 C15 H15 107.6
C16 C15 P2 114.08(11)
C16 C15 H15 107.6
C16 C15 C17 110.21(14)
C17 C15 P2 109.56(10)
C17 C15 H15 107.6
C15 C16 H16A 109.5
C15 C16 H16B 109.5
C15 C16 H16C 109.5
H16A C16 H16B 109.5
H16A C16 H16C 109.5
H16B C16 H16C 109.5
C15 C17 H17A 109.5
C15 C17 H17B 109.5
C15 C17 H17C 109.5
H17A C17 H17B 109.5
H17A C17 H17C 109.5
H17B C17 H17C 109.5
P2 C18 H18 105.0
C19 C18 P2 117.95(10)
C19 C18 H18 105.0
C19 C18 C20 110.71(13)
C20 C18 P2 111.82(10)
C20 C18 H18 105.0
C18 C19 H19A 109.5
C18 C19 H19B 109.5
C18 C19 H19C 109.5
H19A C19 H19B 109.5
H19A C19 H19C 109.5
H19B C19 H19C 109.5
C18 C20 H20A 109.5
C18 C20 H20B 109.5
C18 C20 H20C 109.5
H20A C20 H20B 109.5
H20A C20 H20C 109.5
H20B C20 H20C 109.5

loop_
_geom_bond_atom_site_label_1
_geom_bond_atom_site_label_2
_geom_bond_distance
Ni1 P1 2.1800(4)
Ni1 P2 2.1802(4)
Ni1 C1 1.9803(17)
Ni1 C2 1.9697(16)
P1 C3 1.8610(13)
P1 C6 1.8735(14)
P1 C10 1.8647(14)
P2 C12 1.8736(15)
P2 C15 1.8643(14)
P2 C18 1.8702(14)
C1 C2 1.386(3)
C1 H1A 0.90(2)
C1 H1B 0.85(2)
C2 H2A 0.97(2)
C2 H2B 0.97(2)
C3 H3 1.0000
C3 C4 1.5309(18)
C3 C5 1.527(2)
C4 H4A 0.9800
C4 H4B 0.9800
C4 H4C 0.9800
C5 H5A 0.9800
C5 H5B 0.9800
C5 H5C 0.9800
C6 H6 1.0000
C6 C7 1.527(2)
C6 C8 1.538(2)
C7 H7A 0.9800
C7 H7B 0.9800
C7 H7C 0.9800
C8 H8A 0.9800
C8 H8B 0.9800
C8 H8C 0.9800
C9 H9A 0.9800
C9 H9B 0.9800
C9 H9C 0.9800
C9 C10 1.521(2)
C10 H10 1.0000
C10 C11 1.530(2)
C11 H11A 0.9800
C11 H11B 0.9800
C11 H11C 0.9800
C12 H12 1.0000
C12 C13 1.525(2)
C12 C14 1.537(2)
C13 H13A 0.9800
C13 H13B 0.9800
C13 H13C 0.9800
C14 H14A 0.9800
C14 H14B 0.9800
C14 H14C 0.9800
C15 H15 1.0000
C15 C16 1.521(2)
C15 C17 1.530(2)
C16 H16A 0.9800
C16 H16B 0.9800
C16 H16C 0.9800
C17 H17A 0.9800
C17 H17B 0.9800
C17 H17C 0.9800
C18 H18 1.0000
C18 C19 1.527(2)
C18 C20 1.532(2)
C19 H19A 0.9800
C19 H19B 0.9800
C19 H19C 0.9800
C20 H20A 0.9800
C20 H20B 0.9800
C20 H20C 0.9800

loop_
_geom_torsion_atom_site_label_1
_geom_torsion_atom_site_label_2
_geom_torsion_atom_site_label_3
_geom_torsion_atom_site_label_4
_geom_torsion
Ni1 P1 C3 C4 -48.80(11)
Ni1 P1 C3 C5 -179.67(10)
Ni1 P1 C6 C7 68.26(11)
Ni1 P1 C6 C8 -162.44(10)
Ni1 P1 C10 C9 -63.82(13)
Ni1 P1 C10 C11 59.48(12)
Ni1 P2 C12 C13 67.49(11)
Ni1 P2 C12 C14 -163.08(10)
Ni1 P2 C15 C16 -63.74(13)
Ni1 P2 C15 C17 60.34(13)
Ni1 P2 C18 C19 -179.83(10)
Ni1 P2 C18 C20 -49.77(11)
P1 Ni1 P2 C12 10.21(6)
P1 Ni1 P2 C15 -110.59(6)
P1 Ni1 P2 C18 134.51(5)
P1 Ni1 C1 C2 -1.36(19)
P1 Ni1 C2 C1 179.11(13)
P2 Ni1 P1 C3 134.19(5)
P2 Ni1 P1 C6 9.74(6)
P2 Ni1 P1 C10 -111.14(5)
P2 Ni1 C1 C2 179.67(13)
P2 Ni1 C2 C1 -0.5(2)
C1 Ni1 P1 C3 -44.65(12)
C1 Ni1 P1 C6 -169.10(12)
C1 Ni1 P1 C10 70.02(12)
C1 Ni1 P2 C12 -170.55(9)
C1 Ni1 P2 C15 68.65(9)
C1 Ni1 P2 C18 -46.25(8)
C2 Ni1 P1 C3 -45.55(8)
C2 Ni1 P1 C6 -170.00(9)
C2 Ni1 P1 C10 69.11(9)
C2 Ni1 P2 C12 -170.21(12)
C2 Ni1 P2 C15 68.99(12)
C2 Ni1 P2 C18 -45.90(12)
C3 P1 C6 C7 -56.63(12)
C3 P1 C6 C8 72.67(13)
C3 P1 C10 C9 54.58(13)
C3 P1 C10 C11 177.88(11)
C6 P1 C3 C4 82.12(12)
C6 P1 C3 C5 -48.75(13)
C6 P1 C10 C9 165.74(12)
C6 P1 C10 C11 -70.96(12)
C10 P1 C3 C4 -172.39(11)
C10 P1 C3 C5 56.74(13)
C10 P1 C6 C7 -163.22(10)
C10 P1 C6 C8 -33.92(13)
C12 P2 C15 C16 165.40(13)
C12 P2 C15 C17 -70.52(13)
C12 P2 C18 C19 -48.33(13)
C12 P2 C18 C20 81.74(12)
C15 P2 C12 C13 -164.61(11)
C15 P2 C12 C14 -35.17(13)
C15 P2 C18 C19 57.24(13)
C15 P2 C18 C20 -172.70(11)
C18 P2 C12 C13 -57.59(12)
C18 P2 C12 C14 71.84(13)
C18 P2 C15 C16 54.71(14)
C18 P2 C15 C17 178.79(12)
